data_4507682
loop_
_publ_author_name
'Bolla, Geetha'
'Sanphui, Palash'
'Nangia, Ashwini'

_publ_section_title
;
 Solubility Advantage of Tenoxicam Phenolic Cocrystals Compared to Salts
;
_journal_issue 5
_journal_name_full 'Crystal Growth &amp; Design'
_journal_page_first 1988
_journal_paper_doi 10.1021/cg4000457
_journal_volume 13
_journal_year 2013
_chemical_formula_moiety C13H11N3O4S2,CH2O2
_chemical_formula_sum 'C14 H13 N3 O6 S2'
_chemical_formula_weight 383.39
_chemical_melting_point 362
_chemical_name_systematic
; 
 ? 
;
_space_group_IT_number 14
_symmetry_cell_setting monoclinic
_symmetry_space_group_name_Hall '-P 2ybc'
_symmetry_space_group_name_H-M 'P 1 21/c 1'
_atom_sites_solution_hydrogens geom
_atom_sites_solution_primary direct
_atom_sites_solution_secondary difmap
_audit_creation_method SHELXL-97
_cell_angle_alpha 90.00
_cell_angle_beta 110.05(3)
_cell_angle_gamma 90.00
_cell_formula_units_Z 4
_cell_length_a 12.080(3)
_cell_length_b 14.546(3)
_cell_length_c 9.954(2)
_cell_measurement_reflns_used 1983
_cell_measurement_temperature 298(2)
_cell_measurement_theta_max 26.3146
_cell_measurement_theta_min 2.6926
_cell_volume 1643.1(7)
_computing_structure_refinement 'SHELXL-97 (Sheldrick, 1997)'
_computing_structure_solution 'SHELXS-97 (Sheldrick, 1990)'
_diffrn_ambient_temperature 298(2)
_diffrn_measured_fraction_theta_full 0.990
_diffrn_measured_fraction_theta_max 0.990
_diffrn_measurement_device_type 'Xcalibur, Eos, Gemini'
_diffrn_measurement_method '\w scans'
_diffrn_radiation_monochromator graphite
_diffrn_radiation_source 'fine-focus sealed tube'
_diffrn_radiation_type MoK\a
_diffrn_radiation_wavelength 0.71073
_diffrn_reflns_av_R_equivalents 0.0514
_diffrn_reflns_av_sigmaI/netI 0.0767
_diffrn_reflns_limit_h_max 14
_diffrn_reflns_limit_h_min -15
_diffrn_reflns_limit_k_max 11
_diffrn_reflns_limit_k_min -18
_diffrn_reflns_limit_l_max 11
_diffrn_reflns_limit_l_min -12
_diffrn_reflns_number 7247
_diffrn_reflns_theta_full 26.37
_diffrn_reflns_theta_max 26.37
_diffrn_reflns_theta_min 2.69
_exptl_absorpt_coefficient_mu 0.362
_exptl_absorpt_correction_T_max 1.0000
_exptl_absorpt_correction_T_min 0.94084
_exptl_absorpt_correction_type multi-scan
_exptl_absorpt_process_details SADABS
_exptl_crystal_colour yellow
_exptl_crystal_density_diffrn 1.550
_exptl_crystal_density_method 'not measured'
_exptl_crystal_description plate
_exptl_crystal_F_000 792
_exptl_crystal_size_max 0.22
_exptl_crystal_size_mid 0.20
_exptl_crystal_size_min 0.20
_refine_diff_density_max 0.603
_refine_diff_density_min -0.340
_refine_diff_density_rms 0.074
_refine_ls_extinction_method none
_refine_ls_goodness_of_fit_ref 1.103
_refine_ls_hydrogen_treatment mixed
_refine_ls_matrix_type full
_refine_ls_number_parameters 231
_refine_ls_number_reflns 3324
_refine_ls_number_restraints 2
_refine_ls_restrained_S_all 1.105
_refine_ls_R_factor_all 0.1358
_refine_ls_R_factor_gt 0.0732
_refine_ls_shift/su_max 0.000
_refine_ls_shift/su_mean 0.000
_refine_ls_structure_factor_coef Fsqd
_refine_ls_weighting_details 'calc w=1/[\s^2^(Fo^2^)+(0.0443P)^2^+1.8619P] where P=(Fo^2^+2Fc^2^)/3'
_refine_ls_weighting_scheme calc
_refine_ls_wR_factor_gt 0.1358
_refine_ls_wR_factor_ref 0.1561
_reflns_number_gt 2001
_reflns_number_total 3324
_reflns_threshold_expression >2sigma(I)
_cod_data_source_file cg4000457_si_006.cif
_cod_data_source_block TNX-FA
_cod_original_cell_volume 1643.0(7)
_cod_original_sg_symbol_H-M P21/c
_cod_database_code 4507682

loop_
_symmetry_equiv_pos_as_xyz
'x, y, z'
'-x, y+1/2, -z+1/2'
'-x, -y, -z'
'x, -y-1/2, z-1/2'

loop_
_atom_site_label
_atom_site_type_symbol
_atom_site_fract_x
_atom_site_fract_y
_atom_site_fract_z
_atom_site_U_iso_or_equiv
_atom_site_adp_type
_atom_site_occupancy
_atom_site_symmetry_multiplicity
_atom_site_calc_flag
_atom_site_refinement_flags
S1 S 0.21245(9) 0.47750(8) 0.42062(12) 0.0429(3) Uani 1 1 d .
S2 S 0.04402(11) 0.21924(9) 0.34901(13) 0.0586(4) Uani 1 1 d .
O1 O 0.4137(3) 0.4514(2) 0.8531(3) 0.0520(8) Uani 1 1 d .
N2 N 0.4063(3) 0.2939(2) 0.8549(3) 0.0397(8) Uani 1 1 d .
H2A H 0.3732 0.2463 0.8064 0.048 Uiso 1 1 calc R
O2 O 0.2651(3) 0.2132(2) 0.6254(3) 0.0490(8) Uani 1 1 d .
N3 N 0.2377(3) 0.4652(2) 0.5927(3) 0.0379(8) Uani 1 1 d .
O3 O 0.3216(3) 0.4630(2) 0.3953(3) 0.0557(9) Uani 1 1 d .
N1 N 0.5357(3) 0.3499(2) 1.0729(4) 0.0414(9) Uani 1 1 d .
H1A H 0.5131 0.4045 1.0423 0.050 Uiso 1 1 calc R
C5 C 0.4883(3) 0.2778(3) 0.9873(4) 0.0343(9) Uani 1 1 d .
C7 C 0.2820(3) 0.3757(3) 0.6504(4) 0.0354(9) Uani 1 1 d .
O4 O 0.1502(3) 0.5623(2) 0.3746(3) 0.0568(9) Uani 1 1 d .
C1 C 0.6173(4) 0.3400(3) 1.2052(5) 0.0491(12) Uani 1 1 d .
H1 H 0.6475 0.3915 1.2612 0.059 Uiso 1 1 calc R
C8 C 0.2329(3) 0.2950(3) 0.5777(4) 0.0381(10) Uani 1 1 d .
C9 C 0.1407(3) 0.3052(3) 0.4348(4) 0.0416(11) Uani 1 1 d .
C10 C 0.1202(3) 0.3831(3) 0.3521(4) 0.0391(10) Uani 1 1 d .
C6 C 0.3708(3) 0.3786(3) 0.7910(4) 0.0378(10) Uani 1 1 d .
C4 C 0.5253(4) 0.1904(3) 1.0369(5) 0.0460(11) Uani 1 1 d .
H4 H 0.4934 0.1395 0.9804 0.055 Uiso 1 1 calc R
C11 C 0.0254(4) 0.3750(4) 0.2197(4) 0.0497(12) Uani 1 1 d .
H11 H 0.0001 0.4214 0.1518 0.060 Uiso 1 1 calc R
C2 C 0.6548(4) 0.2551(3) 1.2552(5) 0.0519(12) Uani 1 1 d .
H2 H 0.7105 0.2475 1.3460 0.062 Uiso 1 1 calc R
C13 C 0.1466(4) 0.5029(3) 0.6469(5) 0.0501(12) Uani 1 1 d .
H13A H 0.1791 0.5091 0.7490 0.075 Uiso 1 1 calc R
H13B H 0.0804 0.4618 0.6222 0.075 Uiso 1 1 calc R
H13C H 0.1214 0.5619 0.6044 0.075 Uiso 1 1 calc R
C12 C -0.0226(4) 0.2900(4) 0.2070(5) 0.0590(14) Uani 1 1 d .
H12 H -0.0862 0.2716 0.1280 0.071 Uiso 1 1 calc R
C3 C 0.6089(4) 0.1789(3) 1.1692(5) 0.0497(12) Uani 1 1 d .
H3 H 0.6352 0.1202 1.2017 0.060 Uiso 1 1 calc R
O5 O 0.1876(4) 0.0505(3) 0.5204(5) 0.0937(14) Uani 1 1 d D
O6 O 0.2512(4) -0.0895(3) 0.5226(4) 0.0759(11) Uani 1 1 d .
C14 C 0.2668(5) -0.0090(4) 0.5587(5) 0.0634(15) Uani 1 1 d D
H14 H 0.3415 0.0089 0.6179 0.076 Uiso 1 1 calc R
H5A H 0.228(5) 0.104(2) 0.541(14) 0.33(8) Uiso 1 1 d D

loop_
_atom_site_aniso_label
_atom_site_aniso_U_11
_atom_site_aniso_U_22
_atom_site_aniso_U_33
_atom_site_aniso_U_23
_atom_site_aniso_U_13
_atom_site_aniso_U_12
S1 0.0388(6) 0.0485(7) 0.0378(6) 0.0087(6) 0.0086(5) 0.0042(5)
S2 0.0588(8) 0.0579(8) 0.0459(7) -0.0123(6) 0.0011(6) -0.0125(6)
O1 0.0548(19) 0.0344(17) 0.0443(18) -0.0017(15) -0.0120(15) -0.0009(15)
N2 0.0424(19) 0.034(2) 0.0329(19) -0.0035(16) -0.0002(16) -0.0003(16)
O2 0.0568(19) 0.0371(18) 0.0414(18) -0.0021(14) 0.0020(14) -0.0013(15)
N3 0.0335(17) 0.039(2) 0.0351(19) -0.0008(16) 0.0044(15) 0.0044(16)
O3 0.0439(17) 0.069(2) 0.056(2) 0.0141(18) 0.0198(15) 0.0038(16)
N1 0.0394(19) 0.034(2) 0.042(2) 0.0040(17) 0.0022(17) 0.0002(16)
C5 0.032(2) 0.037(2) 0.030(2) 0.0023(19) 0.0059(18) -0.0015(19)
C7 0.032(2) 0.037(2) 0.033(2) 0.003(2) 0.0061(17) 0.0009(19)
O4 0.0511(19) 0.055(2) 0.053(2) 0.0117(16) 0.0030(15) 0.0077(17)
C1 0.046(3) 0.044(3) 0.039(3) 0.000(2) -0.008(2) -0.007(2)
C8 0.035(2) 0.042(3) 0.034(2) 0.001(2) 0.0067(18) 0.006(2)
C9 0.041(2) 0.046(3) 0.036(2) -0.007(2) 0.0108(19) -0.002(2)
C10 0.039(2) 0.050(3) 0.029(2) -0.004(2) 0.0123(18) 0.006(2)
C6 0.032(2) 0.037(3) 0.037(2) 0.001(2) 0.0028(18) 0.002(2)
C4 0.054(3) 0.039(3) 0.041(3) 0.001(2) 0.011(2) -0.002(2)
C11 0.042(2) 0.071(3) 0.030(2) 0.003(2) 0.0047(19) 0.009(3)
C2 0.050(3) 0.055(3) 0.038(3) 0.008(2) -0.001(2) 0.003(2)
C13 0.045(2) 0.061(3) 0.038(3) 0.001(2) 0.005(2) 0.019(2)
C12 0.044(3) 0.086(4) 0.038(3) -0.011(3) 0.003(2) -0.002(3)
C3 0.059(3) 0.039(3) 0.044(3) 0.009(2) 0.008(2) 0.011(2)
O5 0.094(3) 0.069(3) 0.088(3) -0.020(2) -0.008(2) 0.010(3)
O6 0.117(3) 0.047(2) 0.051(2) -0.0009(18) 0.013(2) 0.009(2)
C14 0.082(4) 0.073(4) 0.028(3) 0.009(3) 0.009(2) 0.028(3)

loop_
_atom_type_symbol
_atom_type_description
_atom_type_scat_dispersion_real
_atom_type_scat_dispersion_imag
_atom_type_scat_source
C C 0.0033 0.0016 'International Tables Vol C Tables 4.2.6.8 and 6.1.1.4'
H H 0.0000 0.0000 'International Tables Vol C Tables 4.2.6.8 and 6.1.1.4'
N N 0.0061 0.0033 'International Tables Vol C Tables 4.2.6.8 and 6.1.1.4'
O O 0.0106 0.0060 'International Tables Vol C Tables 4.2.6.8 and 6.1.1.4'
S S 0.1246 0.1234 'International Tables Vol C Tables 4.2.6.8 and 6.1.1.4'

loop_
_geom_angle_atom_site_label_1
_geom_angle_atom_site_label_2
_geom_angle_atom_site_label_3
_geom_angle
O4 S1 O3 118.75(19)
O4 S1 N3 108.42(18)
O3 S1 N3 108.19(18)
O4 S1 C10 110.81(19)
O3 S1 C10 108.41(19)
N3 S1 C10 100.73(18)
C12 S2 C9 91.2(2)
C5 N2 C6 126.9(3)
C5 N2 H2A 116.5
C6 N2 H2A 116.5
C7 N3 C13 114.0(3)
C7 N3 S1 115.0(3)
C13 N3 S1 116.2(3)
C5 N1 C1 122.7(4)
C5 N1 H1A 118.6
C1 N1 H1A 118.6
N1 C5 N2 119.0(4)
N1 C5 C4 118.4(4)
N2 C5 C4 122.6(4)
C8 C7 C6 124.6(4)
C8 C7 N3 121.0(3)
C6 C7 N3 114.2(3)
C2 C1 N1 119.7(4)
C2 C1 H1 120.2
N1 C1 H1 120.2
O2 C8 C7 124.2(4)
O2 C8 C9 118.5(4)
C7 C8 C9 117.2(4)
C10 C9 C8 125.4(4)
C10 C9 S2 110.4(3)
C8 C9 S2 124.1(3)
C9 C10 C11 114.1(4)
C9 C10 S1 117.0(3)
C11 C10 S1 128.9(4)
O1 C6 N2 121.2(3)
O1 C6 C7 123.4(4)
N2 C6 C7 115.4(4)
C3 C4 C5 119.9(4)
C3 C4 H4 120.1
C5 C4 H4 120.1
C12 C11 C10 110.2(4)
C12 C11 H11 124.9
C10 C11 H11 124.9
C1 C2 C3 119.2(4)
C1 C2 H2 120.4
C3 C2 H2 120.4
N3 C13 H13A 109.5
N3 C13 H13B 109.5
H13A C13 H13B 109.5
N3 C13 H13C 109.5
H13A C13 H13C 109.5
H13B C13 H13C 109.5
C11 C12 S2 114.0(4)
C11 C12 H12 123.0
S2 C12 H12 123.0
C4 C3 C2 120.0(4)
C4 C3 H3 120.0
C2 C3 H3 120.0
C14 O5 H5A 104(4)
O6 C14 O5 123.4(6)
O6 C14 H14 118.3
O5 C14 H14 118.3

loop_
_geom_bond_atom_site_label_1
_geom_bond_atom_site_label_2
_geom_bond_distance
S1 O4 1.436(3)
S1 O3 1.440(3)
S1 N3 1.644(3)
S1 C10 1.752(4)
S2 C12 1.710(5)
S2 C9 1.724(4)
O1 C6 1.246(5)
N2 C5 1.371(5)
N2 C6 1.386(5)
N2 H2A 0.8600
O2 C8 1.290(5)
N3 C7 1.448(5)
N3 C13 1.487(5)
N1 C5 1.349(5)
N1 C1 1.355(5)
N1 H1A 0.8600
C5 C4 1.381(6)
C7 C8 1.401(6)
C7 C6 1.442(5)
C1 C2 1.351(6)
C1 H1 0.9300
C8 C9 1.482(6)
C9 C10 1.373(6)
C10 C11 1.424(6)
C4 C3 1.367(6)
C4 H4 0.9300
C11 C12 1.353(6)
C11 H11 0.9300
C2 C3 1.394(6)
C2 H2 0.9300
C13 H13A 0.9600
C13 H13B 0.9600
C13 H13C 0.9600
C12 H12 0.9300
C3 H3 0.9300
O5 C14 1.249(6)
O5 H5A 0.90(2)
O6 C14 1.220(6)
C14 H14 0.9300
